data_1558114
loop_
_publ_author_name
'Ward, Robert J.'
'Rungthanaphatsophon, Pokpong'
'Rosal, Iker del'
'Kelley, Steven P.'
'Maron, Laurent'
'Walensky, Justin R.'

_publ_section_title
;
 Divergent uranium- versus phosphorus-based reduction of Me3SiN3 with
 steric modification of phosphido ligands
;
_journal_issue 22
_journal_name_full 'Chemical Science'
_journal_page_first 5830
_journal_page_last 5835
_journal_paper_doi 10.1039/D0SC02261F
_journal_volume 11
_journal_year 2020
_chemical_formula_moiety 'C35 H59 N2 P Si2 U'
_chemical_formula_sum 'C35 H59 N2 P Si2 U'
_chemical_formula_weight 833.02
_space_group_crystal_system monoclinic
_space_group_IT_number 9
_space_group_name_Hall 'C -2yc'
_space_group_name_H-M_alt 'C 1 c 1'
_atom_sites_solution_hydrogens geom
_audit_creation_date 2017-09-21
_audit_creation_method
;
Olex2 1.2
(compiled 2014.06.18 svn.r2945 for OlexSys, GUI svn.r4846)
;
_audit_update_record
;
2018-02-28 deposited with the CCDC.	2020-05-21 downloaded from the CCDC.
;
_cell_angle_alpha 90
_cell_angle_beta 120.155(3)
_cell_angle_gamma 90
_cell_formula_units_Z 4
_cell_length_a 20.0922(13)
_cell_length_b 11.4805(6)
_cell_length_c 18.3590(11)
_cell_measurement_reflns_used 9848
_cell_measurement_temperature 100.0
_cell_measurement_theta_max 28.30
_cell_measurement_theta_min 2.34
_cell_volume 3661.7(4)
_computing_molecular_graphics 'Olex2 (Dolomanov et al., 2009)'
_computing_publication_material 'Olex2 (Dolomanov et al., 2009)'
_computing_structure_refinement 'ShelXL (Sheldrick, 2008)'
_diffrn_ambient_temperature 100.0
_diffrn_measured_fraction_theta_full 0.999
_diffrn_measured_fraction_theta_max 0.999
_diffrn_measurement_device_type 'Bruker APEX-II CCD'
_diffrn_measurement_method '\f and \w scans'
_diffrn_radiation_type MoK\a
_diffrn_radiation_wavelength 0.71073
_diffrn_reflns_av_R_equivalents 0.0418
_diffrn_reflns_av_unetI/netI 0.0472
_diffrn_reflns_Laue_measured_fraction_full 0.999
_diffrn_reflns_Laue_measured_fraction_max 0.999
_diffrn_reflns_limit_h_max 25
_diffrn_reflns_limit_h_min -25
_diffrn_reflns_limit_k_max 14
_diffrn_reflns_limit_k_min -14
_diffrn_reflns_limit_l_max 22
_diffrn_reflns_limit_l_min -22
_diffrn_reflns_number 30992
_diffrn_reflns_point_group_measured_fraction_full 0.999
_diffrn_reflns_point_group_measured_fraction_max 0.999
_diffrn_reflns_theta_full 26.000
_diffrn_reflns_theta_max 26.368
_diffrn_reflns_theta_min 2.345
_diffrn_standards_number 0
_exptl_absorpt_coefficient_mu 4.567
_exptl_absorpt_correction_T_max 0.5633
_exptl_absorpt_correction_T_min 0.4544
_exptl_absorpt_correction_type multi-scan
_exptl_absorpt_process_details
;
SADABS-2016/2 (Bruker,2016) was used for absorption correction.
wR2(int) was 0.0901 before and 0.0692 after correction.
The Ratio of minimum to maximum transmission is 0.8067.
The \l/2 correction factor is Not present.
;
_exptl_crystal_colour 'dark red'
_exptl_crystal_colour_modifier dark
_exptl_crystal_colour_primary red
_exptl_crystal_density_diffrn 1.511
_exptl_crystal_description prism
_exptl_crystal_F_000 1672
_exptl_crystal_size_max 0.15
_exptl_crystal_size_mid 0.1
_exptl_crystal_size_min 0.08
_refine_diff_density_max 0.661
_refine_diff_density_min -0.416
_refine_diff_density_rms 0.085
_refine_ls_abs_structure_details
;
 Refined as an inversion twin.
;
_refine_ls_abs_structure_Flack 0.149(5)
_refine_ls_extinction_method none
_refine_ls_goodness_of_fit_ref 0.996
_refine_ls_hydrogen_treatment constr
_refine_ls_matrix_type full
_refine_ls_number_parameters 390
_refine_ls_number_reflns 7456
_refine_ls_number_restraints 2
_refine_ls_restrained_S_all 0.996
_refine_ls_R_factor_all 0.0275
_refine_ls_R_factor_gt 0.0224
_refine_ls_shift/su_max 0.001
_refine_ls_shift/su_mean 0.000
_refine_ls_structure_factor_coef Fsqd
_refine_ls_weighting_details 'w=1/[\s^2^(Fo^2^)] where P=(Fo^2^+2Fc^2^)/3'
_refine_ls_weighting_scheme calc
_refine_ls_wR_factor_gt 0.0392
_refine_ls_wR_factor_ref 0.0404
_reflns_Friedel_coverage 0.998
_reflns_Friedel_fraction_full 0.999
_reflns_Friedel_fraction_max 0.999
_reflns_number_gt 6935
_reflns_number_total 7456
_reflns_threshold_expression 'I > 2\s(I)'
_cod_data_source_file d0sc02261f2.cif
_cod_data_source_block final_m_b
_cod_depositor_comments
;Adding full bibliography for 1558114--1558116.cif.

 Adding full bibliography for 1558114--1558116.cif.
;
_cod_original_sg_symbol_H-M 'C c'
_cod_database_code 1558114
_shelxl_version_number 2014-3
_shelx_space_group_comment
;
The symmetry employed for this shelxl refinement is uniquely defined
by the following loop, which should always be used as a source of
symmetry information in preference to the above space-group names.
They are only intended as comments.
;
_olex2_refinement_description
;
1. Fixed Uiso
 At 1.2 times of:
  All C(H) groups
 At 1.5 times of:
  All C(H,H,H) groups
2.a Aromatic/amide H refined with riding coordinates:
 C28(H28), C26(H26)
2.b Idealised Me refined as rotating group:
 C18(H18A,H18B,H18C), C23(H23A,H23B,H23C), C16(H16A,H16B,H16C), C20(H20A,H20B,
 H20C), C9(H9A,H9B,H9C), C34(H34A,H34B,H34C), C33(H33A,H33B,H33C), C32(H32A,
 H32B,H32C), C6(H6A,H6B,H6C), C17(H17A,H17B,H17C), C19(H19A,H19B,H19C), C7(H7A,
 H7B,H7C), C10(H10A,H10B,H10C), C35(H35A,H35B,H35C), C21(H21A,H21B,H21C),
 C30(H30A,H30B,H30C), C22(H22A,H22B,H22C), C8(H8A,H8B,H8C), C31(H31A,H31B,H31C)
;
_olex2_submission_special_instructions 'No special instructions were received'

loop_
_space_group_symop_operation_xyz
'x, y, z'
'x, -y, z+1/2'
'x+1/2, y+1/2, z'
'x+1/2, -y+1/2, z+1/2'

loop_
_atom_site_label
_atom_site_type_symbol
_atom_site_fract_x
_atom_site_fract_y
_atom_site_fract_z
_atom_site_U_iso_or_equiv
_atom_site_adp_type
_atom_site_occupancy
_atom_site_site_symmetry_order
_atom_site_calc_flag
_atom_site_refinement_flags_posn
_atom_site_refinement_flags_adp
_atom_site_refinement_flags_occupancy
_atom_site_disorder_assembly
_atom_site_disorder_group
U1 U 0.44122(2) 0.72889(2) 0.50131(2) 0.01138(5) Uani 1 1 d . . . . .
P1 P 0.59390(9) 0.74022(12) 0.50940(9) 0.0162(3) Uani 1 1 d . . . . .
Si1 Si 0.54208(9) 0.49062(13) 0.45305(10) 0.0192(4) Uani 1 1 d . . . . .
Si2 Si 0.55470(9) 0.99464(13) 0.50744(10) 0.0176(4) Uani 1 1 d . . . . .
C15 C 0.2783(3) 0.7465(4) 0.4258(4) 0.0169(13) Uani 1 1 d . . . . .
C4 C 0.5440(4) 0.6609(7) 0.6664(5) 0.0189(19) Uani 1 1 d . . . . .
N2 N 0.5292(2) 0.8492(4) 0.4969(3) 0.0152(10) Uani 1 1 d . . . . .
C12 C 0.3240(4) 0.6974(7) 0.3378(5) 0.0171(18) Uani 1 1 d . . . . .
C11 C 0.2936(3) 0.6510(5) 0.3871(3) 0.0161(12) Uani 1 1 d . . . . .
C18 C 0.3413(4) 0.9090(6) 0.2948(4) 0.0285(18) Uani 1 1 d . . . . .
H18A H 0.3847 0.9591 0.3319 0.043 Uiso 1 1 calc GR . . . .
H18B H 0.2948 0.9566 0.2635 0.043 Uiso 1 1 calc GR . . . .
H18C H 0.3525 0.8690 0.2551 0.043 Uiso 1 1 calc GR . . . .
C1 C 0.4181(3) 0.6499(5) 0.6313(3) 0.0198(13) Uani 1 1 d . . . . .
C23 C 0.5549(3) 0.4808(5) 0.3593(3) 0.0240(14) Uani 1 1 d . . . . .
H23A H 0.5111 0.5180 0.3109 0.036 Uiso 1 1 calc GR . . . .
H23B H 0.5577 0.3988 0.3463 0.036 Uiso 1 1 calc GR . . . .
H23C H 0.6026 0.5205 0.3714 0.036 Uiso 1 1 calc GR . . . .
C16 C 0.2718(3) 0.5268(5) 0.3885(4) 0.0264(14) Uani 1 1 d . . . . .
H16A H 0.2603 0.4887 0.3356 0.040 Uiso 1 1 calc GR . . . .
H16B H 0.2262 0.5239 0.3948 0.040 Uiso 1 1 calc GR . . . .
H16C H 0.3146 0.4862 0.4359 0.040 Uiso 1 1 calc GR . . . .
C13 C 0.3283(3) 0.8194(5) 0.3474(4) 0.0176(12) Uani 1 1 d . . . . .
C2 C 0.4415(3) 0.7671(5) 0.6514(4) 0.0219(13) Uani 1 1 d . . . . .
C20 C 0.2276(4) 0.7441(5) 0.4631(4) 0.0303(16) Uani 1 1 d . . . . .
H20A H 0.2185 0.6632 0.4727 0.046 Uiso 1 1 calc GR . . . .
H20B H 0.1784 0.7815 0.4245 0.046 Uiso 1 1 calc GR . . . .
H20C H 0.2525 0.7861 0.5169 0.046 Uiso 1 1 calc GR . . . .
C9 C 0.6268(3) 0.6244(6) 0.6988(4) 0.0395(18) Uani 1 1 d . . . . .
H9A H 0.6316 0.5400 0.7084 0.059 Uiso 1 1 calc GR . . . .
H9B H 0.6605 0.6648 0.7518 0.059 Uiso 1 1 calc GR . . . .
H9C H 0.6418 0.6446 0.6571 0.059 Uiso 1 1 calc GR . . . .
C5 C 0.4806(3) 0.5851(5) 0.6390(3) 0.0232(14) Uani 1 1 d . . . . .
N1 N 0.5245(2) 0.6309(4) 0.4734(3) 0.0153(10) Uani 1 1 d . . . . .
C34 C 0.5463(3) 1.0591(5) 0.4092(4) 0.0271(14) Uani 1 1 d . . . . .
H34A H 0.5772 1.0133 0.3920 0.041 Uiso 1 1 calc GR . . . .
H34B H 0.5650 1.1396 0.4202 0.041 Uiso 1 1 calc GR . . . .
H34C H 0.4923 1.0579 0.3641 0.041 Uiso 1 1 calc GR . . . .
C33 C 0.6574(3) 1.0181(5) 0.5895(4) 0.0291(15) Uani 1 1 d . . . . .
H33A H 0.6653 0.9945 0.6446 0.044 Uiso 1 1 calc GR . . . .
H33B H 0.6704 1.1007 0.5912 0.044 Uiso 1 1 calc GR . . . .
H33C H 0.6906 0.9714 0.5760 0.044 Uiso 1 1 calc GR . . . .
C32 C 0.4958(3) 0.7914(5) 0.2998(4) 0.0221(13) Uani 1 1 d . . . . .
H32A H 0.4823 0.8667 0.2708 0.033 Uiso 1 1 calc GR . . . .
H32B H 0.4797 0.7900 0.3421 0.033 Uiso 1 1 calc GR . . . .
H32C H 0.4695 0.7289 0.2588 0.033 Uiso 1 1 calc GR . . . .
C6 C 0.3475(4) 0.5949(6) 0.6255(4) 0.0422(19) Uani 1 1 d . . . . .
H6A H 0.3122 0.6560 0.6227 0.063 Uiso 1 1 calc GR . . . .
H6B H 0.3626 0.5464 0.6754 0.063 Uiso 1 1 calc GR . . . .
H6C H 0.3217 0.5465 0.5748 0.063 Uiso 1 1 calc GR . . . .
C17 C 0.3372(3) 0.6282(5) 0.2764(4) 0.0271(14) Uani 1 1 d . . . . .
H17A H 0.3911 0.6032 0.3039 0.041 Uiso 1 1 calc GR . . . .
H17B H 0.3255 0.6768 0.2275 0.041 Uiso 1 1 calc GR . . . .
H17C H 0.3036 0.5596 0.2579 0.041 Uiso 1 1 calc GR . . . .
C19 C 0.2866(3) 0.9699(5) 0.4225(4) 0.0292(15) Uani 1 1 d . . . . .
H19A H 0.3022 0.9759 0.4823 0.044 Uiso 1 1 calc GR . . . .
H19B H 0.2315 0.9866 0.3879 0.044 Uiso 1 1 calc GR . . . .
H19C H 0.3158 1.0262 0.4095 0.044 Uiso 1 1 calc GR . . . .
C7 C 0.3972(4) 0.8656(6) 0.6620(4) 0.0371(17) Uani 1 1 d . . . . .
H7A H 0.4234 0.9396 0.6666 0.056 Uiso 1 1 calc GR . . . .
H7B H 0.3945 0.8530 0.7132 0.056 Uiso 1 1 calc GR . . . .
H7C H 0.3450 0.8683 0.6131 0.056 Uiso 1 1 calc GR . . . .
C27 C 0.6930(4) 0.7559(4) 0.3249(4) 0.0197(13) Uani 1 1 d . . . . .
C10 C 0.4833(4) 0.4549(5) 0.6335(4) 0.0430(19) Uani 1 1 d . . . . .
H10A H 0.4326 0.4259 0.5910 0.065 Uiso 1 1 calc GR . . . .
H10B H 0.4978 0.4206 0.6884 0.065 Uiso 1 1 calc GR . . . .
H10C H 0.5214 0.4332 0.6175 0.065 Uiso 1 1 calc GR . . . .
C35 C 0.4903(3) 1.0808(5) 0.5331(4) 0.0287(15) Uani 1 1 d . . . . .
H35A H 0.4401 1.0912 0.4820 0.043 Uiso 1 1 calc GR . . . .
H35B H 0.5134 1.1571 0.5552 0.043 Uiso 1 1 calc GR . . . .
H35C H 0.4835 1.0392 0.5756 0.043 Uiso 1 1 calc GR . . . .
C28 C 0.6146(3) 0.7729(4) 0.2922(4) 0.0200(13) Uani 1 1 d . . . . .
H28 H 0.5829 0.7843 0.2332 0.024 Uiso 1 1 calc R . . . .
C25 C 0.7070(3) 0.7430(4) 0.4649(4) 0.0170(12) Uani 1 1 d . . . . .
C21 C 0.4574(3) 0.3962(5) 0.4264(4) 0.0293(15) Uani 1 1 d . . . . .
H21A H 0.4146 0.4180 0.3709 0.044 Uiso 1 1 calc GR . . . .
H21B H 0.4420 0.4065 0.4688 0.044 Uiso 1 1 calc GR . . . .
H21C H 0.4711 0.3146 0.4255 0.044 Uiso 1 1 calc GR . . . .
C30 C 0.7630(3) 0.7269(5) 0.5579(4) 0.0273(14) Uani 1 1 d . . . . .
H30A H 0.7591 0.7933 0.5892 0.041 Uiso 1 1 calc GR . . . .
H30B H 0.8155 0.7221 0.5675 0.041 Uiso 1 1 calc GR . . . .
H30C H 0.7506 0.6550 0.5773 0.041 Uiso 1 1 calc GR . . . .
C24 C 0.6259(3) 0.7572(4) 0.4296(4) 0.0175(13) Uani 1 1 d . . . . .
C14 C 0.3024(3) 0.8492(5) 0.4040(3) 0.0163(12) Uani 1 1 d . . . . .
C22 C 0.6295(4) 0.4239(6) 0.5439(4) 0.0357(17) Uani 1 1 d . . . . .
H22A H 0.6352 0.3434 0.5300 0.054 Uiso 1 1 calc GR . . . .
H22B H 0.6239 0.4244 0.5939 0.054 Uiso 1 1 calc GR . . . .
H22C H 0.6752 0.4688 0.5553 0.054 Uiso 1 1 calc GR . . . .
C29 C 0.5803(3) 0.7739(5) 0.3417(3) 0.0166(12) Uani 1 1 d . . . . .
C3 C 0.5200(4) 0.7743(6) 0.6734(3) 0.0237(14) Uani 1 1 d . . . . .
C8 C 0.5732(4) 0.8755(7) 0.7139(4) 0.041(2) Uani 1 1 d . . . . .
H8A H 0.6110 0.8780 0.6950 0.061 Uiso 1 1 calc GR . . . .
H8B H 0.6001 0.8666 0.7753 0.061 Uiso 1 1 calc GR . . . .
H8C H 0.5435 0.9480 0.6979 0.061 Uiso 1 1 calc GR . . . .
C26 C 0.7379(3) 0.7432(4) 0.4121(4) 0.0192(13) Uani 1 1 d . . . . .
H26 H 0.7920 0.7343 0.4364 0.023 Uiso 1 1 calc R . . . .
C31 C 0.7283(4) 0.7487(5) 0.2703(4) 0.0312(16) Uani 1 1 d . . . . .
H31A H 0.7173 0.6722 0.2429 0.047 Uiso 1 1 calc GR . . . .
H31B H 0.7841 0.7593 0.3048 0.047 Uiso 1 1 calc GR . . . .
H31C H 0.7066 0.8098 0.2273 0.047 Uiso 1 1 calc GR . . . .

loop_
_atom_site_aniso_label
_atom_site_aniso_U_11
_atom_site_aniso_U_22
_atom_site_aniso_U_33
_atom_site_aniso_U_23
_atom_site_aniso_U_13
_atom_site_aniso_U_12
U1 0.00944(8) 0.01314(8) 0.00937(8) 0.0006(2) 0.00311(6) 0.0002(2)
P1 0.0123(8) 0.0232(9) 0.0129(8) 0.0019(6) 0.0061(6) 0.0014(6)
Si1 0.0230(9) 0.0187(9) 0.0174(8) 0.0041(6) 0.0113(7) 0.0078(6)
Si2 0.0159(9) 0.0181(9) 0.0160(8) -0.0013(6) 0.0060(7) -0.0055(6)
C15 0.008(3) 0.022(4) 0.014(3) -0.001(2) 0.001(2) 0.001(2)
C4 0.010(4) 0.036(5) 0.008(3) 0.009(3) 0.002(3) 0.010(3)
N2 0.010(2) 0.020(3) 0.014(2) -0.0031(19) 0.0046(19) -0.0004(18)
C12 0.015(4) 0.019(4) 0.011(3) 0.002(3) 0.001(3) 0.006(3)
C11 0.006(3) 0.019(3) 0.013(3) 0.001(2) -0.003(2) -0.003(2)
C18 0.015(4) 0.030(4) 0.030(4) 0.012(3) 0.003(3) 0.002(3)
C1 0.017(3) 0.034(4) 0.010(3) 0.005(2) 0.007(2) -0.004(2)
C23 0.032(4) 0.020(3) 0.021(3) -0.002(2) 0.014(3) 0.005(3)
C16 0.019(3) 0.019(4) 0.033(4) 0.001(3) 0.006(3) -0.003(2)
C13 0.006(3) 0.017(3) 0.021(3) 0.004(3) 0.000(2) -0.001(2)
C2 0.023(3) 0.032(4) 0.012(3) 0.002(2) 0.010(3) 0.009(3)
C20 0.011(4) 0.051(5) 0.028(4) 0.003(3) 0.010(3) 0.004(3)
C9 0.022(4) 0.078(6) 0.016(3) 0.014(3) 0.008(3) 0.017(3)
C5 0.033(4) 0.026(4) 0.012(3) 0.006(2) 0.012(3) 0.006(3)
N1 0.015(2) 0.015(3) 0.014(2) 0.0029(18) 0.006(2) 0.0027(18)
C34 0.029(4) 0.025(4) 0.026(3) 0.001(3) 0.013(3) -0.007(3)
C33 0.024(4) 0.030(4) 0.027(4) 0.000(3) 0.009(3) -0.010(3)
C32 0.025(3) 0.024(4) 0.018(3) 0.005(2) 0.011(3) 0.004(2)
C6 0.031(4) 0.067(5) 0.029(4) 0.010(3) 0.016(3) -0.013(3)
C17 0.024(4) 0.031(4) 0.017(3) -0.004(3) 0.004(3) -0.001(3)
C19 0.019(3) 0.025(4) 0.034(4) -0.005(3) 0.005(3) 0.003(3)
C7 0.041(4) 0.042(5) 0.026(4) -0.006(3) 0.015(3) 0.015(3)
C27 0.031(4) 0.007(3) 0.028(3) -0.004(2) 0.020(3) -0.003(2)
C10 0.074(6) 0.031(4) 0.026(4) 0.012(3) 0.026(4) 0.012(4)
C35 0.032(4) 0.024(4) 0.033(4) 0.000(3) 0.018(3) -0.002(3)
C28 0.032(4) 0.012(3) 0.016(3) 0.000(2) 0.012(3) -0.001(2)
C25 0.017(3) 0.014(3) 0.020(3) -0.004(2) 0.009(3) -0.002(2)
C21 0.037(4) 0.019(4) 0.036(4) 0.004(3) 0.021(3) 0.004(3)
C30 0.016(3) 0.041(4) 0.022(3) -0.003(3) 0.008(3) 0.003(3)
C24 0.021(3) 0.016(3) 0.018(3) -0.001(2) 0.012(3) -0.001(2)
C14 0.005(3) 0.015(3) 0.018(3) -0.003(2) -0.001(2) 0.001(2)
C22 0.039(4) 0.044(4) 0.023(4) 0.005(3) 0.015(3) 0.023(3)
C29 0.023(3) 0.012(3) 0.013(3) 0.000(2) 0.008(2) -0.003(2)
C3 0.024(4) 0.036(4) 0.006(3) -0.004(3) 0.003(3) -0.010(3)
C8 0.046(5) 0.050(6) 0.014(4) -0.008(3) 0.006(4) -0.024(4)
C26 0.018(3) 0.014(3) 0.032(3) 0.001(2) 0.017(3) 0.002(2)
C31 0.046(4) 0.025(4) 0.034(4) 0.000(3) 0.027(4) 0.000(3)

loop_
_atom_type_symbol
_atom_type_description
_atom_type_scat_dispersion_real
_atom_type_scat_dispersion_imag
_atom_type_scat_source
C C 0.0033 0.0016 'International Tables Vol C Tables 4.2.6.8 and 6.1.1.4'
H H 0.0000 0.0000 'International Tables Vol C Tables 4.2.6.8 and 6.1.1.4'
P P 0.1023 0.0942 'International Tables Vol C Tables 4.2.6.8 and 6.1.1.4'
Si Si 0.0817 0.0704 'International Tables Vol C Tables 4.2.6.8 and 6.1.1.4'
U U -9.6767 9.6646 'International Tables Vol C Tables 4.2.6.8 and 6.1.1.4'
N N 0.0061 0.0033 'International Tables Vol C Tables 4.2.6.8 and 6.1.1.4'

loop_
_geom_angle_atom_site_label_1
_geom_angle_atom_site_label_2
_geom_angle_atom_site_label_3
_geom_angle
_geom_angle_site_symmetry_1
_geom_angle_site_symmetry_3
_geom_angle_publ_flag
C4 U1 C15 126.27(19) . . ?
C4 U1 C1 48.15(18) . . ?
C4 U1 C13 171.0(2) . . ?
C4 U1 C2 48.5(2) . . ?
C4 U1 C14 141.89(19) . . ?
N2 U1 C15 131.49(15) . . ?
N2 U1 C4 92.50(18) . . ?
N2 U1 C12 107.2(2) . . ?
N2 U1 C11 136.15(16) . . ?
N2 U1 C1 133.68(16) . . ?
N2 U1 C13 89.38(16) . . ?
N2 U1 C2 108.87(16) . . ?
N2 U1 C5 121.40(17) . . ?
N2 U1 N1 67.69(16) . . ?
N2 U1 C14 102.72(15) . . ?
N2 U1 C3 85.25(17) . . ?
C12 U1 C15 48.3(2) . . ?
C12 U1 C4 155.4(2) . . ?
C12 U1 C11 29.8(2) . . ?
C12 U1 C1 118.0(2) . . ?
C12 U1 C13 29.4(2) . . ?
C12 U1 C2 132.4(2) . . ?
C12 U1 C5 127.6(2) . . ?
C12 U1 C14 48.56(18) . . ?
C12 U1 C3 161.8(2) . . ?
C11 U1 C15 29.22(15) . . ?
C11 U1 C4 131.01(19) . . ?
C11 U1 C1 88.14(16) . . ?
C11 U1 C13 48.65(16) . . ?
C11 U1 C2 105.51(17) . . ?
C11 U1 C14 48.40(16) . . ?
C1 U1 C15 78.20(16) . . ?
C1 U1 C14 99.45(16) . . ?
C13 U1 C15 47.87(16) . . ?
C13 U1 C1 125.81(17) . . ?
C13 U1 C2 122.67(17) . . ?
C13 U1 C14 29.37(16) . . ?
C2 U1 C15 84.31(17) . . ?
C2 U1 C1 29.26(16) . . ?
C2 U1 C14 93.42(16) . . ?
C5 U1 C15 102.54(17) . . ?
C5 U1 C4 29.36(19) . . ?
C5 U1 C11 101.70(17) . . ?
C5 U1 C1 29.16(16) . . ?
C5 U1 C13 149.06(17) . . ?
C5 U1 C2 48.43(16) . . ?
C5 U1 C14 127.51(17) . . ?
C5 U1 C3 48.62(17) . . ?
N1 U1 C15 136.06(15) . . ?
N1 U1 C4 83.06(19) . . ?
N1 U1 C12 90.75(19) . . ?
N1 U1 C11 107.29(16) . . ?
N1 U1 C1 119.13(16) . . ?
N1 U1 C13 105.78(16) . . ?
N1 U1 C2 131.54(16) . . ?
N1 U1 C5 90.31(16) . . ?
N1 U1 C14 135.04(16) . . ?
N1 U1 C3 106.53(17) . . ?
C14 U1 C15 28.78(15) . . ?
C3 U1 C15 113.49(18) . . ?
C3 U1 C4 29.5(2) . . ?
C3 U1 C11 134.36(18) . . ?
C3 U1 C1 48.43(17) . . ?
C3 U1 C13 142.26(18) . . ?
C3 U1 C2 29.57(18) . . ?
C3 U1 C14 116.60(17) . . ?
N2 P1 U1 49.06(14) . . ?
N2 P1 N1 93.8(2) . . ?
N2 P1 C24 110.4(2) . . ?
N1 P1 U1 49.10(14) . . ?
N1 P1 C24 107.5(2) . . ?
C24 P1 U1 135.00(19) . . ?
C23 Si1 C22 107.1(3) . . ?
N1 Si1 C23 113.2(2) . . ?
N1 Si1 C21 109.9(2) . . ?
N1 Si1 C22 113.0(3) . . ?
C21 Si1 C23 104.7(3) . . ?
C21 Si1 C22 108.6(3) . . ?
N2 Si2 C34 113.3(2) . . ?
N2 Si2 C33 112.0(2) . . ?
N2 Si2 C35 109.6(2) . . ?
C33 Si2 C34 104.4(3) . . ?
C33 Si2 C35 110.2(3) . . ?
C35 Si2 C34 107.1(3) . . ?
C11 C15 U1 72.8(3) . . ?
C11 C15 C20 125.9(5) . . ?
C20 C15 U1 131.3(4) . . ?
C14 C15 U1 73.9(3) . . ?
C14 C15 C11 108.2(5) . . ?
C14 C15 C20 124.1(5) . . ?
C9 C4 U1 124.9(4) . . ?
C5 C4 U1 75.1(4) . . ?
C5 C4 C9 125.8(7) . . ?
C5 C4 C3 108.2(6) . . ?
C3 C4 U1 75.0(4) . . ?
C3 C4 C9 125.1(7) . . ?
P1 N2 U1 95.81(19) . . ?
Si2 N2 U1 140.7(2) . . ?
Si2 N2 P1 121.5(2) . . ?
C11 C12 U1 76.2(4) . . ?
C11 C12 C17 124.8(7) . . ?
C13 C12 U1 76.6(4) . . ?
C13 C12 C11 108.2(6) . . ?
C13 C12 C17 126.4(7) . . ?
C17 C12 U1 120.6(4) . . ?
C15 C11 U1 78.0(3) . . ?
C15 C11 C12 107.3(5) . . ?
C15 C11 C16 126.1(5) . . ?
C12 C11 U1 74.0(4) . . ?
C12 C11 C16 126.1(6) . . ?
C16 C11 U1 120.3(3) . . ?
H18A C18 H18B 109.5 . . ?
H18A C18 H18C 109.5 . . ?
H18B C18 H18C 109.5 . . ?
C13 C18 H18A 109.5 . . ?
C13 C18 H18B 109.5 . . ?
C13 C18 H18C 109.5 . . ?
C2 C1 U1 74.9(3) . . ?
C2 C1 C6 126.6(6) . . ?
C5 C1 U1 74.6(3) . . ?
C5 C1 C2 108.4(5) . . ?
C5 C1 C6 123.2(6) . . ?
C6 C1 U1 129.0(4) . . ?
Si1 C23 H23A 109.5 . . ?
Si1 C23 H23B 109.5 . . ?
Si1 C23 H23C 109.5 . . ?
H23A C23 H23B 109.5 . . ?
H23A C23 H23C 109.5 . . ?
H23B C23 H23C 109.5 . . ?
C11 C16 H16A 109.5 . . ?
C11 C16 H16B 109.5 . . ?
C11 C16 H16C 109.5 . . ?
H16A C16 H16B 109.5 . . ?
H16A C16 H16C 109.5 . . ?
H16B C16 H16C 109.5 . . ?
C12 C13 U1 74.0(4) . . ?
C12 C13 C18 127.8(6) . . ?
C12 C13 C14 108.0(5) . . ?
C18 C13 U1 125.7(4) . . ?
C14 C13 U1 76.0(3) . . ?
C14 C13 C18 123.0(6) . . ?
C1 C2 U1 75.9(3) . . ?
C1 C2 C7 127.4(6) . . ?
C1 C2 C3 107.8(5) . . ?
C7 C2 U1 122.4(4) . . ?
C3 C2 U1 74.9(3) . . ?
C3 C2 C7 124.2(6) . . ?
C15 C20 H20A 109.5 . . ?
C15 C20 H20B 109.5 . . ?
C15 C20 H20C 109.5 . . ?
H20A C20 H20B 109.5 . . ?
H20A C20 H20C 109.5 . . ?
H20B C20 H20C 109.5 . . ?
C4 C9 H9A 109.5 . . ?
C4 C9 H9B 109.5 . . ?
C4 C9 H9C 109.5 . . ?
H9A C9 H9B 109.5 . . ?
H9A C9 H9C 109.5 . . ?
H9B C9 H9C 109.5 . . ?
C4 C5 U1 75.6(4) . . ?
C4 C5 C10 125.5(6) . . ?
C1 C5 U1 76.2(3) . . ?
C1 C5 C4 108.1(6) . . ?
C1 C5 C10 125.6(6) . . ?
C10 C5 U1 122.2(4) . . ?
P1 N1 U1 95.62(19) . . ?
Si1 N1 U1 139.6(2) . . ?
Si1 N1 P1 122.8(3) . . ?
Si2 C34 H34A 109.5 . . ?
Si2 C34 H34B 109.5 . . ?
Si2 C34 H34C 109.5 . . ?
H34A C34 H34B 109.5 . . ?
H34A C34 H34C 109.5 . . ?
H34B C34 H34C 109.5 . . ?
Si2 C33 H33A 109.5 . . ?
Si2 C33 H33B 109.5 . . ?
Si2 C33 H33C 109.5 . . ?
H33A C33 H33B 109.5 . . ?
H33A C33 H33C 109.5 . . ?
H33B C33 H33C 109.5 . . ?
H32A C32 H32B 109.5 . . ?
H32A C32 H32C 109.5 . . ?
H32B C32 H32C 109.5 . . ?
C29 C32 H32A 109.5 . . ?
C29 C32 H32B 109.5 . . ?
C29 C32 H32C 109.5 . . ?
C1 C6 H6A 109.5 . . ?
C1 C6 H6B 109.5 . . ?
C1 C6 H6C 109.5 . . ?
H6A C6 H6B 109.5 . . ?
H6A C6 H6C 109.5 . . ?
H6B C6 H6C 109.5 . . ?
C12 C17 H17A 109.5 . . ?
C12 C17 H17B 109.5 . . ?
C12 C17 H17C 109.5 . . ?
H17A C17 H17B 109.5 . . ?
H17A C17 H17C 109.5 . . ?
H17B C17 H17C 109.5 . . ?
H19A C19 H19B 109.5 . . ?
H19A C19 H19C 109.5 . . ?
H19B C19 H19C 109.5 . . ?
C14 C19 H19A 109.5 . . ?
C14 C19 H19B 109.5 . . ?
C14 C19 H19C 109.5 . . ?
C2 C7 H7A 109.5 . . ?
C2 C7 H7B 109.5 . . ?
C2 C7 H7C 109.5 . . ?
H7A C7 H7B 109.5 . . ?
H7A C7 H7C 109.5 . . ?
H7B C7 H7C 109.5 . . ?
C28 C27 C26 116.7(5) . . ?
C28 C27 C31 122.4(6) . . ?
C26 C27 C31 120.9(6) . . ?
C5 C10 H10A 109.5 . . ?
C5 C10 H10B 109.5 . . ?
C5 C10 H10C 109.5 . . ?
H10A C10 H10B 109.5 . . ?
H10A C10 H10C 109.5 . . ?
H10B C10 H10C 109.5 . . ?
Si2 C35 H35A 109.5 . . ?
Si2 C35 H35B 109.5 . . ?
Si2 C35 H35C 109.5 . . ?
H35A C35 H35B 109.5 . . ?
H35A C35 H35C 109.5 . . ?
H35B C35 H35C 109.5 . . ?
C27 C28 H28 118.4 . . ?
C29 C28 C27 123.1(5) . . ?
C29 C28 H28 118.4 . . ?
C24 C25 C30 124.0(5) . . ?
C26 C25 C30 116.6(5) . . ?
C26 C25 C24 119.4(5) . . ?
Si1 C21 H21A 109.5 . . ?
Si1 C21 H21B 109.5 . . ?
Si1 C21 H21C 109.5 . . ?
H21A C21 H21B 109.5 . . ?
H21A C21 H21C 109.5 . . ?
H21B C21 H21C 109.5 . . ?
C25 C30 H30A 109.5 . . ?
C25 C30 H30B 109.5 . . ?
C25 C30 H30C 109.5 . . ?
H30A C30 H30B 109.5 . . ?
H30A C30 H30C 109.5 . . ?
H30B C30 H30C 109.5 . . ?
C25 C24 P1 113.1(4) . . ?
C29 C24 P1 128.6(4) . . ?
C29 C24 C25 118.2(5) . . ?
C15 C14 U1 77.3(3) . . ?
C15 C14 C13 108.2(5) . . ?
C15 C14 C19 124.6(5) . . ?
C13 C14 U1 74.6(3) . . ?
C13 C14 C19 125.9(5) . . ?
C19 C14 U1 124.5(3) . . ?
Si1 C22 H22A 109.5 . . ?
Si1 C22 H22B 109.5 . . ?
Si1 C22 H22C 109.5 . . ?
H22A C22 H22B 109.5 . . ?
H22A C22 H22C 109.5 . . ?
H22B C22 H22C 109.5 . . ?
C28 C29 C32 118.4(5) . . ?
C28 C29 C24 119.7(5) . . ?
C24 C29 C32 121.9(5) . . ?
C4 C3 U1 75.5(4) . . ?
C4 C3 C2 107.5(6) . . ?
C4 C3 C8 124.5(6) . . ?
C2 C3 U1 75.5(3) . . ?
C2 C3 C8 126.8(6) . . ?
C8 C3 U1 124.5(4) . . ?
C3 C8 H8A 109.5 . . ?
C3 C8 H8B 109.5 . . ?
C3 C8 H8C 109.5 . . ?
H8A C8 H8B 109.5 . . ?
H8A C8 H8C 109.5 . . ?
H8B C8 H8C 109.5 . . ?
C27 C26 H26 118.6 . . ?
C25 C26 C27 122.8(5) . . ?
C25 C26 H26 118.6 . . ?
C27 C31 H31A 109.5 . . ?
C27 C31 H31B 109.5 . . ?
C27 C31 H31C 109.5 . . ?
H31A C31 H31B 109.5 . . ?
H31A C31 H31C 109.5 . . ?
H31B C31 H31C 109.5 . . ?

loop_
_geom_bond_atom_site_label_1
_geom_bond_atom_site_label_2
_geom_bond_distance
_geom_bond_site_symmetry_2
_geom_bond_publ_flag
U1 C15 2.849(5) . ?
U1 C4 2.787(7) . ?
U1 N2 2.277(4) . ?
U1 C12 2.754(8) . ?
U1 C11 2.782(5) . ?
U1 C1 2.801(5) . ?
U1 C13 2.788(5) . ?
U1 C2 2.789(6) . ?
U1 C5 2.781(5) . ?
U1 N1 2.277(4) . ?
U1 C14 2.806(5) . ?
U1 C3 2.781(5) . ?
P1 N2 1.734(4) . ?
P1 N1 1.741(4) . ?
P1 C24 1.883(6) . ?
Si1 C23 1.868(5) . ?
Si1 N1 1.730(4) . ?
Si1 C21 1.863(6) . ?
Si1 C22 1.874(6) . ?
Si2 N2 1.728(4) . ?
Si2 C34 1.877(6) . ?
Si2 C33 1.865(6) . ?
Si2 C35 1.868(6) . ?
C15 C11 1.422(7) . ?
C15 C20 1.487(8) . ?
C15 C14 1.406(7) . ?
C4 C9 1.518(9) . ?
C4 C5 1.411(9) . ?
C4 C3 1.417(10) . ?
C12 C11 1.425(10) . ?
C12 C13 1.409(10) . ?
C12 C17 1.508(9) . ?
C11 C16 1.496(7) . ?
C18 H18A 0.9800 . ?
C18 H18B 0.9800 . ?
C18 H18C 0.9800 . ?
C18 C13 1.520(8) . ?
C1 C2 1.412(8) . ?
C1 C5 1.405(8) . ?
C1 C6 1.507(8) . ?
C23 H23A 0.9800 . ?
C23 H23B 0.9800 . ?
C23 H23C 0.9800 . ?
C16 H16A 0.9800 . ?
C16 H16B 0.9800 . ?
C16 H16C 0.9800 . ?
C13 C14 1.418(8) . ?
C2 C7 1.510(8) . ?
C2 C3 1.422(9) . ?
C20 H20A 0.9800 . ?
C20 H20B 0.9800 . ?
C20 H20C 0.9800 . ?
C9 H9A 0.9800 . ?
C9 H9B 0.9800 . ?
C9 H9C 0.9800 . ?
C5 C10 1.501(8) . ?
C34 H34A 0.9800 . ?
C34 H34B 0.9800 . ?
C34 H34C 0.9800 . ?
C33 H33A 0.9800 . ?
C33 H33B 0.9800 . ?
C33 H33C 0.9800 . ?
C32 H32A 0.9800 . ?
C32 H32B 0.9800 . ?
C32 H32C 0.9800 . ?
C32 C29 1.485(8) . ?
C6 H6A 0.9800 . ?
C6 H6B 0.9800 . ?
C6 H6C 0.9800 . ?
C17 H17A 0.9800 . ?
C17 H17B 0.9800 . ?
C17 H17C 0.9800 . ?
C19 H19A 0.9800 . ?
C19 H19B 0.9800 . ?
C19 H19C 0.9800 . ?
C19 C14 1.499(7) . ?
C7 H7A 0.9800 . ?
C7 H7B 0.9800 . ?
C7 H7C 0.9800 . ?
C27 C28 1.389(8) . ?
C27 C26 1.395(8) . ?
C27 C31 1.493(8) . ?
C10 H10A 0.9800 . ?
C10 H10B 0.9800 . ?
C10 H10C 0.9800 . ?
C35 H35A 0.9800 . ?
C35 H35B 0.9800 . ?
C35 H35C 0.9800 . ?
C28 H28 0.9500 . ?
C28 C29 1.389(8) . ?
C25 C30 1.511(8) . ?
C25 C24 1.427(8) . ?
C25 C26 1.391(8) . ?
C21 H21A 0.9800 . ?
C21 H21B 0.9800 . ?
C21 H21C 0.9800 . ?
C30 H30A 0.9800 . ?
C30 H30B 0.9800 . ?
C30 H30C 0.9800 . ?
C24 C29 1.413(7) . ?
C22 H22A 0.9800 . ?
C22 H22B 0.9800 . ?
C22 H22C 0.9800 . ?
C3 C8 1.499(9) . ?
C8 H8A 0.9800 . ?
C8 H8B 0.9800 . ?
C8 H8C 0.9800 . ?
C26 H26 0.9500 . ?
C31 H31A 0.9800 . ?
C31 H31B 0.9800 . ?
C31 H31C 0.9800 . ?

loop_
_geom_torsion_atom_site_label_1
_geom_torsion_atom_site_label_2
_geom_torsion_atom_site_label_3
_geom_torsion_atom_site_label_4
_geom_torsion
_geom_torsion_site_symmetry_1
_geom_torsion_site_symmetry_2
_geom_torsion_site_symmetry_3
_geom_torsion_site_symmetry_4
_geom_torsion_publ_flag
U1 P1 N2 Si2 167.0(4) . . . . ?
U1 P1 N1 Si1 -166.8(4) . . . . ?
U1 P1 C24 C25 -172.7(3) . . . . ?
U1 P1 C24 C29 2.9(6) . . . . ?
U1 C15 C11 C12 -68.8(4) . . . . ?
U1 C15 C11 C16 118.9(5) . . . . ?
U1 C15 C14 C13 68.9(4) . . . . ?
U1 C15 C14 C19 -123.4(5) . . . . ?
U1 C4 C5 C1 -70.0(4) . . . . ?
U1 C4 C5 C10 119.5(6) . . . . ?
U1 C4 C3 C2 69.3(4) . . . . ?
U1 C4 C3 C8 -122.1(6) . . . . ?
U1 C12 C11 C15 71.5(4) . . . . ?
U1 C12 C11 C16 -116.1(5) . . . . ?
U1 C12 C13 C18 123.1(6) . . . . ?
U1 C12 C13 C14 -69.0(4) . . . . ?
U1 C1 C2 C7 120.2(6) . . . . ?
U1 C1 C2 C3 -68.7(4) . . . . ?
U1 C1 C5 C4 69.5(4) . . . . ?
U1 C1 C5 C10 -120.0(6) . . . . ?
U1 C13 C14 C15 -70.7(4) . . . . ?
U1 C13 C14 C19 121.8(5) . . . . ?
U1 C2 C3 C4 -69.3(4) . . . . ?
U1 C2 C3 C8 122.4(6) . . . . ?
P1 C24 C29 C32 5.7(8) . . . . ?
P1 C24 C29 C28 -173.5(4) . . . . ?
N2 P1 N1 U1 -22.2(2) . . . . ?
N2 P1 N1 Si1 171.0(3) . . . . ?
N2 P1 C24 C25 135.3(4) . . . . ?
N2 P1 C24 C29 -49.1(5) . . . . ?
C12 C13 C14 U1 67.6(4) . . . . ?
C12 C13 C14 C15 -3.1(6) . . . . ?
C12 C13 C14 C19 -170.6(5) . . . . ?
C11 C15 C14 U1 -65.2(4) . . . . ?
C11 C15 C14 C13 3.7(6) . . . . ?
C11 C15 C14 C19 171.4(5) . . . . ?
C11 C12 C13 U1 70.3(5) . . . . ?
C11 C12 C13 C18 -166.6(6) . . . . ?
C11 C12 C13 C14 1.3(7) . . . . ?
C18 C13 C14 U1 -123.8(5) . . . . ?
C18 C13 C14 C15 165.5(5) . . . . ?
C18 C13 C14 C19 -2.0(8) . . . . ?
C1 C2 C3 U1 69.4(4) . . . . ?
C1 C2 C3 C4 0.0(7) . . . . ?
C1 C2 C3 C8 -168.2(6) . . . . ?
C23 Si1 N1 U1 131.4(3) . . . . ?
C23 Si1 N1 P1 -69.2(4) . . . . ?
C13 C12 C11 U1 -70.6(5) . . . . ?
C13 C12 C11 C15 0.9(7) . . . . ?
C13 C12 C11 C16 173.2(5) . . . . ?
C2 C1 C5 U1 -67.9(4) . . . . ?
C2 C1 C5 C4 1.6(6) . . . . ?
C2 C1 C5 C10 172.1(5) . . . . ?
C20 C15 C11 U1 -129.0(5) . . . . ?
C20 C15 C11 C12 162.2(6) . . . . ?
C20 C15 C11 C16 -10.1(9) . . . . ?
C20 C15 C14 U1 129.4(5) . . . . ?
C20 C15 C14 C13 -161.7(5) . . . . ?
C20 C15 C14 C19 6.0(8) . . . . ?
C9 C4 C5 U1 -122.5(7) . . . . ?
C9 C4 C5 C1 167.6(6) . . . . ?
C9 C4 C5 C10 -2.9(10) . . . . ?
C9 C4 C3 U1 122.3(7) . . . . ?
C9 C4 C3 C2 -168.3(6) . . . . ?
C9 C4 C3 C8 0.2(10) . . . . ?
C5 C4 C3 U1 -68.4(5) . . . . ?
C5 C4 C3 C2 1.0(7) . . . . ?
C5 C4 C3 C8 169.5(6) . . . . ?
C5 C1 C2 U1 67.7(4) . . . . ?
C5 C1 C2 C7 -172.1(6) . . . . ?
C5 C1 C2 C3 -1.0(6) . . . . ?
N1 P1 N2 U1 22.2(2) . . . . ?
N1 P1 N2 Si2 -170.8(3) . . . . ?
N1 P1 C24 C25 -123.6(4) . . . . ?
N1 P1 C24 C29 51.9(5) . . . . ?
C34 Si2 N2 U1 -117.7(4) . . . . ?
C34 Si2 N2 P1 83.0(3) . . . . ?
C33 Si2 N2 U1 124.5(4) . . . . ?
C33 Si2 N2 P1 -34.7(4) . . . . ?
C6 C1 C2 U1 -127.7(6) . . . . ?
C6 C1 C2 C7 -7.4(9) . . . . ?
C6 C1 C2 C3 163.6(5) . . . . ?
C6 C1 C5 U1 126.9(5) . . . . ?
C6 C1 C5 C4 -163.6(6) . . . . ?
C6 C1 C5 C10 6.9(9) . . . . ?
C17 C12 C11 U1 117.8(7) . . . . ?
C17 C12 C11 C15 -170.6(6) . . . . ?
C17 C12 C11 C16 1.7(10) . . . . ?
C17 C12 C13 U1 -118.3(7) . . . . ?
C17 C12 C13 C18 4.8(10) . . . . ?
C17 C12 C13 C14 172.7(6) . . . . ?
C7 C2 C3 U1 -119.2(6) . . . . ?
C7 C2 C3 C4 171.4(6) . . . . ?
C7 C2 C3 C8 3.2(10) . . . . ?
C27 C28 C29 C32 -179.3(5) . . . . ?
C27 C28 C29 C24 0.0(8) . . . . ?
C35 Si2 N2 U1 1.8(5) . . . . ?
C35 Si2 N2 P1 -157.4(3) . . . . ?
C28 C27 C26 C25 2.2(7) . . . . ?
C25 C24 C29 C32 -179.0(5) . . . . ?
C25 C24 C29 C28 1.8(7) . . . . ?
C21 Si1 N1 U1 14.9(4) . . . . ?
C21 Si1 N1 P1 174.3(3) . . . . ?
C30 C25 C24 P1 -5.2(6) . . . . ?
C30 C25 C24 C29 178.7(5) . . . . ?
C30 C25 C26 C27 179.3(5) . . . . ?
C24 P1 N2 U1 132.5(2) . . . . ?
C24 P1 N2 Si2 -60.5(3) . . . . ?
C24 P1 N1 U1 -135.0(2) . . . . ?
C24 P1 N1 Si1 58.2(3) . . . . ?
C24 C25 C26 C27 -0.5(7) . . . . ?
C14 C15 C11 U1 66.0(4) . . . . ?
C14 C15 C11 C12 -2.8(6) . . . . ?
C14 C15 C11 C16 -175.2(5) . . . . ?
C22 Si1 N1 U1 -106.6(4) . . . . ?
C22 Si1 N1 P1 52.8(4) . . . . ?
C3 C4 C5 U1 68.3(5) . . . . ?
C3 C4 C5 C1 -1.6(7) . . . . ?
C3 C4 C5 C10 -172.1(5) . . . . ?
C26 C27 C28 C29 -2.0(8) . . . . ?
C26 C25 C24 P1 174.5(4) . . . . ?
C26 C25 C24 C29 -1.6(7) . . . . ?
C31 C27 C28 C29 176.6(5) . . . . ?
C31 C27 C26 C25 -176.4(5) . . . . ?
